data_2004716
loop_
_publ_author_name
'Hidalgo, M. A.'
'Su\'arez-Varela, J.'
'Avila-Ros\'on, J. C.'
'Mart\'in-Ramos, J. D.'
'Romerosa, A.'

_publ_section_title
;
 Diaqua(2-ethylphenyliminodiacetato-<i>N</i>,<i>O</i>,<i>O</i>')zinc(II)
;
_journal_issue 4
_journal_name_full 'Acta Crystallographica Section C'
_journal_page_first 810
_journal_page_last 812
_journal_paper_doi 10.1107/S0108270195014132
_journal_volume 52
_journal_year 1996
_chemical_formula_iupac '[Zn1 (C12 H13 N1 O4) (H2 O1)2]'
_chemical_formula_sum 'C12 H17 N O6 Zn'
_chemical_formula_weight 336.6
_chemical_name_systematic
;
Diaqua-[2-ethylphenylamino-N,N-diacetato-N,O,O']zinc(II)
;
_space_group_IT_number 14
_symmetry_cell_setting monoclinic
_symmetry_space_group_name_Hall '-P 2ybc'
_symmetry_space_group_name_H-M 'P 1 21/c 1'
_atom_type_scat_source 'IntTabIV pp. 55, 99 and 149'
_cell_angle_alpha 90.0
_cell_angle_beta 110.16(3)
_cell_angle_gamma 90.0
_cell_formula_units_Z 4
_cell_length_a 12.462(2)
_cell_length_b 7.722(2)
_cell_length_c 15.453(3)
_cell_measurement_reflns_used 25
_cell_measurement_temperature 294
_cell_measurement_theta_max 17.5
_cell_measurement_theta_min 12.5
_cell_volume 1396.0(6)
_computing_cell_refinement DIF4
_computing_data_collection 'DIF4 (Stoe & Cie, 1991a)'
_computing_data_reduction 'REDU4 (Stoe & Cie, 1991b)'
_computing_molecular_graphics SHELXTL-Plus88
_computing_structure_refinement SHELXTL-Plus88
_computing_structure_solution 'SHELXTL-Plus88 (Sheldrick, 1988)'
_diffrn_ambient_temperature 294
_diffrn_measurement_device 'Stoe-Siemens AED-2'
_diffrn_measurement_method \w/2\q
_diffrn_radiation_monochromator graphite
_diffrn_radiation_source 'X-ray tube'
_diffrn_radiation_type MoK\a
_diffrn_radiation_wavelength 0.71069
_diffrn_reflns_av_R_equivalents 0.0388
_diffrn_reflns_limit_h_max 20
_diffrn_reflns_limit_h_min 0
_diffrn_reflns_limit_k_max 12
_diffrn_reflns_limit_k_min 0
_diffrn_reflns_limit_l_max 23
_diffrn_reflns_limit_l_min -24
_diffrn_reflns_number 6727
_diffrn_reflns_reduction_process 'REDU4 program (STOE & CIE)'
_diffrn_reflns_theta_max 32.5
_diffrn_reflns_theta_min 1.5
_diffrn_standards_decay_% 4.3
_diffrn_standards_interval_time 140
_diffrn_standards_number 3
_exptl_absorpt_coefficient_mu 1.783
_exptl_absorpt_correction_T_max 0.849
_exptl_absorpt_correction_T_min 0.701
_exptl_absorpt_correction_type 'empirical via \y scans (North, Phillips & Mathews, 1968)'
_exptl_crystal_colour colorless
_exptl_crystal_density_diffrn 1.602
_exptl_crystal_density_meas 1.616
_exptl_crystal_density_method flotation
_exptl_crystal_description tabular
_exptl_crystal_F_000 696
_exptl_crystal_size_max 0.20
_exptl_crystal_size_mid 0.18
_exptl_crystal_size_min 0.09
_refine_diff_density_max 0.64
_refine_diff_density_min -0.40
_refine_ls_extinction_method none
_refine_ls_goodness_of_fit_obs 1.62
_refine_ls_hydrogen_treatment refU
_refine_ls_matrix_type full
_refine_ls_number_parameters 210
_refine_ls_number_reflns 1798
_refine_ls_R_factor_all 0.1939
_refine_ls_R_factor_obs 0.0387
_refine_ls_shift/esd_max 0.417
_refine_ls_shift/esd_mean 0.014
_refine_ls_structure_factor_coef F
_refine_ls_weighting_scheme unit
_refine_ls_wR_factor_all 0.1819
_refine_ls_wR_factor_obs 0.0420
_reflns_number_observed 1798
_reflns_number_total 6123
_reflns_observed_criterion refl_observed_if_F_>_6.0_sigma(F)
_cod_data_source_file de1012.cif
_cod_data_source_block a
_cod_original_cell_volume 1396.0(5)
_cod_original_sg_symbol_H-M 'P 21/c'
_cod_database_code 2004716

loop_
_symmetry_equiv_pos_as_xyz
x,y,z
-x,-y,-z
x,1/2-y,1/2+z
-x,-1/2+y,-1/2-z

loop_
_atom_site_aniso_label
_atom_site_aniso_U_11
_atom_site_aniso_U_22
_atom_site_aniso_U_33
_atom_site_aniso_U_12
_atom_site_aniso_U_13
_atom_site_aniso_U_23
Zn(1) 0.0400(10) 0.0210(10) 0.0210(10) 0.0040(10) 0.0110(10) 0.0010(10)
O(2W) 0.076(3) 0.024(2) 0.030(2) -0.006(2) 0.028(2) -0.004(2)
O(4) 0.048(2) 0.025(2) 0.022(2) 0.005(2) 0.013(2) 0.0010(10)
O(2) 0.058(3) 0.026(2) 0.025(2) 0.010(2) 0.013(2) -0.002(2)
O(1W) 0.040(2) 0.038(3) 0.028(2) -0.003(2) 0.012(2) 0.001(2)
N(1) 0.027(2) 0.021(2) 0.022(2) 0.002(2) 0.009(2) -0.001(2)
O(3) 0.065(3) 0.040(2) 0.028(2) 0.008(2) 0.024(2) -0.001(2)
C(10) 0.025(3) 0.032(3) 0.019(2) -0.002(2) 0.007(2) 0.000(2)
C(1) 0.026(3) 0.023(2) 0.024(2) 0.001(2) 0.007(2) -0.004(2)
C(9) 0.033(3) 0.034(3) 0.029(3) 0.002(3) 0.015(2) 0.005(2)
C(8) 0.038(3) 0.021(2) 0.031(3) 0.002(2) 0.011(2) -0.001(2)
C(7) 0.032(3) 0.024(3) 0.028(3) -0.002(2) 0.006(2) 0.002(2)
O(1) 0.088(3) 0.028(2) 0.048(2) 0.004(3) 0.026(2) -0.006(2)
C(2) 0.041(3) 0.028(3) 0.030(2) 0.008(3) 0.009(2) 0.001(2)
C(5) 0.036(3) 0.050(4) 0.057(4) -0.013(4) 0.019(3) 0.001(4)
C(3) 0.034(3) 0.046(3) 0.043(3) 0.004(3) 0.001(3) -0.002(3)
C(6) 0.036(3) 0.039(4) 0.036(3) 0.001(3) 0.011(3) 0.004(2)
C(22) 0.054(5) 0.034(4) 0.061(4) 0.010(3) 0.006(4) 0.012(3)
C(21) 0.047(4) 0.038(3) 0.031(3) 0.002(3) 0.004(3) 0.013(3)
C(4) 0.029(4) 0.055(4) 0.064(4) -0.007(3) 0.008(3) -0.009(4)

loop_
_atom_site_label
_atom_site_fract_x
_atom_site_fract_y
_atom_site_fract_z
_atom_site_U_iso_or_equiv
_atom_site_thermal_displace_type
Zn(1) .11270(10) .12770(10) .15270(10) .0270(10) Uani
O(2W) .1550(5) .3052(5) .0799(3) .041(2) Uani
O(4) .1219(3) .2783(5) .2611(2) .0320(10) Uani
O(2) .1417(4) -.0752(5) .0826(3) .0360(10) Uani
O(1W) -.0603(3) .1032(5) .1062(2) .0350(10) Uani
N(1) .2038(3) -.0542(5) .2693(3) .0230(10) Uani
O(3) .1338(4) .2725(5) .4070(3) .042(2) Uani
C(10) .1368(4) .2000(7) .3360(3) .026(2) Uani
C(1) .3282(4) -.0383(6) .3049(3) .025(2) Uani
C(9) .1534(5) .0037(7) .3388(4) .031(2) Uani
C(8) .1512(5) -0.2219(7) .1220(4) .030(2) Uani
C(7) .1635(5) -0.2224(7) .2242(3) .029(2) Uani
O(1) .1479(4) -0.3585(6) .0824(3) .054(2) Uani
C(2) .3984(5) -0.1479(7) .3741(3) .034(2) Uani
C(5) .4944(5) .1214(10) .3026(4) .047(2) Uani
C(3) .5154(5) -0.1166(9) .4048(4) .044(2) Uani
C(6) .3778(5) .0940(7) .2704(4) .037(2) Uani
C(22) .3871(6) -0.4755(8) .3889(5) .053(3) Uani
C(21) .3555(6) -0.2983(8) .4172(4) .041(2) Uani
C(4) .5631(6) .0148(9) .3711(5) .051(3) Uani
H(9A) .2019 -0.0310 .3993 .07(2) Uiso
H(9B) .0804 -0.0511 .3260 .033(15) Uiso
H(7A) .0907 -0.2484 .2294 .035(16) Uiso
H(7B) .2162 -0.3116 .2555 .041(17) Uiso
H(5A) .5269 .2125 .2772 .036(16) Uiso
H(3A) .5642 -0.1919 .4512 .034(16) Uiso
H(6A) .3290 .1674 .2229 .042(17) Uiso
H(22A) .4682 -0.4922 .4069 .05(2) Uiso
H(22B) .3521 -0.4958 .3239 .050(19) Uiso
H(22C) .3563 -0.5551 .4221 .07(2) Uiso
H(21A) .2737 -0.2912 .3987 .048(18) Uiso
H(21B) .3862 -0.2879 .4831 .046(17) Uiso
H(4A) .6442 .0335 .3954 .050(19) Uiso
H(2W2) .157(5) .4151(18) .086(4) .037(19) Uiso
H(1W2) -.078(5) -.001(3) .111(3) .044(19) Uiso
H(1W1) -.074(5) .121(7) .0494(12) .06(2) Uiso
H(2W1) .162(7) .288(7) .028(3) .10(3) Uiso

loop_
_geom_angle_atom_site_label_1
_geom_angle_atom_site_label_2
_geom_angle_atom_site_label_3
_geom_angle
_geom_angle_publ_flag
O(2W) Zn(1) O(4) 97.1(2) yes
O(2W) Zn(1) O(2) 95.9(2) yes
O(4) Zn(1) O(2) 158.80(10) yes
O(2W) Zn(1) O(1W) 108.9(2) yes
O(4) Zn(1) O(1W) 95.6(2) yes
O(2) Zn(1) O(1W) 95.9(2) yes
O(2W) Zn(1) N(1) 137.2(2) yes
O(4) Zn(1) N(1) 80.00(10) yes
O(2) Zn(1) N(1) 79.10(10) yes
O(1W) Zn(1) N(1) 113.9(2) yes
Zn(1) O(4) C(10) 115.8(3) yes
Zn(1) O(2) C(8) 116.2(4) yes
Zn(1) N(1) C(1) 115.1(3) yes
Zn(1) N(1) C(9) 99.7(3) yes
C(1) N(1) C(9) 111.1(4) yes
Zn(1) N(1) C(7) 100.0(2) yes
C(1) N(1) C(7) 113.3(4) yes
C(9) N(1) C(7) 116.4(4) yes
O(4) C(10) O(3) 123.7(5) yes
O(4) C(10) C(9) 118.5(5) yes
O(3) C(10) C(9) 117.7(5) yes
N(1) C(1) C(2) 122.4(5) yes
N(1) C(1) C(6) 118.1(4) yes
C(2) C(1) C(6) 119.4(5) yes
N(1) C(9) C(10) 111.3(5) yes
O(2) C(8) C(7) 117.1(5) yes
O(2) C(8) O(1) 123.4(5) yes
C(7) C(8) O(1) 119.5(5) yes
N(1) C(7) C(8) 112.4(4) yes
C(1) C(2) C(3) 117.3(5) yes
C(1) C(2) C(21) 124.8(5) yes
C(3) C(2) C(21) 117.9(5) yes
C(6) C(5) C(4) 118.8(7) yes
C(2) C(3) C(4) 122.8(5) yes
C(1) C(6) C(5) 121.7(5) yes
C(2) C(21) C(22) 113.2(6) yes
C(5) C(4) C(3) 119.9(6) yes

loop_
_geom_bond_atom_site_label_1
_geom_bond_atom_site_label_2
_geom_bond_distance
_geom_bond_publ_flag
Zn(1) O(2W) 1.957(5) yes
Zn(1) O(4) 2.009(4) yes
Zn(1) O(2) 2.007(4) yes
Zn(1) O(1W) 2.033(4) yes
Zn(1) N(1) 2.258(4) yes
O(4) C(10) 1.262(6) yes
O(2) C(8) 1.272(6) yes
N(1) C(1) 1.461(6) yes
N(1) C(9) 1.488(8) yes
N(1) C(7) 1.478(6) yes
O(3) C(10) 1.244(7) yes
C(10) C(9) 1.528(8) yes
C(1) C(2) 1.407(7) yes
C(1) C(6) 1.391(8) yes
C(8) C(7) 1.533(8) yes
C(8) O(1) 1.214(7) yes
C(2) C(3) 1.390(8) yes
C(2) C(21) 1.525(9) yes
C(5) C(6) 1.380(8) yes
C(5) C(4) 1.381(9) yes
C(3) C(4) 1.367(10) yes
C(22) C(21) 1.529(9) yes
